data_4033223
loop_
_publ_author_name
'Yuan, Kang'
'Wang, Xiang'
'Mellerup, Soren K.'
'Kozin, Igor'
'Wang, Suning'

_publ_section_title
;
 Spiro-BODIPYs with a Diaryl Chelate: Impact on Aggregation and
 Luminescence.
;
_journal_issue 24
_journal_name_full 'The Journal of organic chemistry'
_journal_page_first 13481
_journal_page_last 13487
_journal_paper_doi 10.1021/acs.joc.7b02602
_journal_volume 82
_journal_year 2017
_chemical_formula_sum 'C25 H23 B N2 O'
_chemical_formula_weight 378.26
_space_group_crystal_system triclinic
_space_group_IT_number 2
_space_group_name_Hall '-P 1'
_space_group_name_H-M_alt 'P -1'
_symmetry_space_group_name_Hall '-P 1'
_symmetry_space_group_name_H-M 'P -1'
_atom_sites_solution_hydrogens geom
_audit_creation_method SHELXL-2014/7
_cell_angle_alpha 66.098(3)
_cell_angle_beta 82.745(4)
_cell_angle_gamma 77.286(4)
_cell_formula_units_Z 2
_cell_length_a 7.7972(4)
_cell_length_b 11.7876(6)
_cell_length_c 12.3016(7)
_cell_measurement_reflns_used 3446
_cell_measurement_temperature 180(2)
_cell_measurement_theta_max 26.04
_cell_measurement_theta_min 3.12
_cell_volume 1007.46(10)
_computing_cell_refinement 'Bruker SAINT'
_computing_data_collection 'Bruker APEX2'
_computing_data_reduction 'Bruker SAINT'
_computing_molecular_graphics 'Bruker SHELXTL'
_computing_publication_material 'Bruker SHELXTL'
_computing_structure_refinement 'SHELXL-2014/7 (Sheldrick, 2014)'
_computing_structure_solution 'SHELXS-97 (Sheldrick 2008)'
_diffrn_ambient_temperature 180(2)
_diffrn_measured_fraction_theta_full 0.991
_diffrn_measured_fraction_theta_max 0.980
_diffrn_measurement_device_type 'Bruker APEX-II CCD'
_diffrn_measurement_method '\f and \w scans'
_diffrn_radiation_type MoK\a
_diffrn_radiation_wavelength 0.71073
_diffrn_reflns_av_R_equivalents 0.0404
_diffrn_reflns_av_unetI/netI 0.0439
_diffrn_reflns_Laue_measured_fraction_full 0.991
_diffrn_reflns_Laue_measured_fraction_max 0.980
_diffrn_reflns_limit_h_max 9
_diffrn_reflns_limit_h_min -9
_diffrn_reflns_limit_k_max 15
_diffrn_reflns_limit_k_min -15
_diffrn_reflns_limit_l_max 15
_diffrn_reflns_limit_l_min -15
_diffrn_reflns_number 15854
_diffrn_reflns_point_group_measured_fraction_full 0.991
_diffrn_reflns_point_group_measured_fraction_max 0.980
_diffrn_reflns_theta_full 25.242
_diffrn_reflns_theta_max 27.177
_diffrn_reflns_theta_min 1.812
_exptl_absorpt_coefficient_mu 0.075
_exptl_absorpt_correction_T_max 0.996
_exptl_absorpt_correction_T_min 0.985
_exptl_absorpt_correction_type multi-scan
_exptl_crystal_density_diffrn 1.247
_exptl_crystal_description plate
_exptl_crystal_F_000 400
_exptl_crystal_size_max 0.200
_exptl_crystal_size_mid 0.150
_exptl_crystal_size_min 0.050
_refine_diff_density_max 0.296
_refine_diff_density_min -0.246
_refine_diff_density_rms 0.063
_refine_ls_extinction_method none
_refine_ls_goodness_of_fit_ref 1.107
_refine_ls_hydrogen_treatment constr
_refine_ls_matrix_type full
_refine_ls_number_parameters 266
_refine_ls_number_reflns 4375
_refine_ls_number_restraints 0
_refine_ls_restrained_S_all 1.107
_refine_ls_R_factor_all 0.1037
_refine_ls_R_factor_gt 0.0739
_refine_ls_shift/su_max 0.000
_refine_ls_shift/su_mean 0.000
_refine_ls_structure_factor_coef Fsqd
_refine_ls_weighting_details 'w=1/[\s^2^(Fo^2^)+(0.1000P)^2^+1.1600P] where P=(Fo^2^+2Fc^2^)/3'
_refine_ls_weighting_scheme calc
_refine_ls_wR_factor_gt 0.2274
_refine_ls_wR_factor_ref 0.2450
_reflns_Friedel_coverage 0.000
_reflns_number_gt 2984
_reflns_number_total 4375
_reflns_threshold_expression 'I > 2\s(I)'
_cod_data_source_file jo7b02602_si_002.cif
_cod_data_source_block 2a
_cod_depositor_comments 'Adding full bibliography for 4033222--4033226.cif.'
_cod_database_code 4033223
_shelx_shelxl_version_number 2014/7
_shelx_space_group_comment
; 
The symmetry employed for this shelxl refinement is uniquely defined 
by the following loop, which should always be used as a source of 
symmetry information in preference to the above space-group names. 
They are only intended as comments. 
;
_shelx_estimated_absorpt_t_min 0.985
_shelx_estimated_absorpt_t_max 0.996

loop_
_space_group_symop_operation_xyz
'x, y, z'
'-x, -y, -z'

loop_
_atom_site_label
_atom_site_type_symbol
_atom_site_fract_x
_atom_site_fract_y
_atom_site_fract_z
_atom_site_U_iso_or_equiv
_atom_site_adp_type
_atom_site_occupancy
_atom_site_site_symmetry_order
_atom_site_calc_flag
_atom_site_refinement_flags_posn
_atom_site_refinement_flags_adp
B1 B 0.2598(4) 0.6874(3) 0.7017(3) 0.0283(7) Uani 1 1 d . .
O1 O 0.2672(4) 0.4996(2) 0.5946(2) 0.0615(8) Uani 1 1 d . .
N1 N 0.3864(3) 0.7801(2) 0.6895(2) 0.0296(5) Uani 1 1 d . .
N2 N 0.1087(3) 0.7072(2) 0.7947(2) 0.0314(6) Uani 1 1 d . .
C1 C 0.1811(4) 0.7176(3) 0.5763(3) 0.0329(7) Uani 1 1 d . .
C2 C 0.1009(4) 0.8390(3) 0.5041(3) 0.0397(7) Uani 1 1 d . .
H2A H 0.0943 0.9061 0.5293 0.048 Uiso 1 1 calc R U
C3 C 0.0307(5) 0.8648(4) 0.3967(3) 0.0510(9) Uani 1 1 d . .
H3A H -0.0230 0.9486 0.3493 0.061 Uiso 1 1 calc R U
C4 C 0.0390(5) 0.7691(4) 0.3592(3) 0.0569(10) Uani 1 1 d . .
H4A H -0.0098 0.7864 0.2859 0.068 Uiso 1 1 calc R U
C5 C 0.1182(5) 0.6471(4) 0.4276(3) 0.0559(10) Uani 1 1 d . .
H5A H 0.1235 0.5802 0.4023 0.067 Uiso 1 1 calc R U
C6 C 0.1899(5) 0.6245(3) 0.5344(3) 0.0429(8) Uani 1 1 d . .
C7 C 0.3606(5) 0.4643(3) 0.6951(3) 0.0419(8) Uani 1 1 d . .
C8 C 0.4495(6) 0.3393(3) 0.7363(3) 0.0544(10) Uani 1 1 d . .
H8A H 0.4423 0.2866 0.6962 0.065 Uiso 1 1 calc R U
C9 C 0.5481(5) 0.2929(3) 0.8361(3) 0.0512(9) Uani 1 1 d . .
H9A H 0.6092 0.2078 0.8650 0.061 Uiso 1 1 calc R U
C10 C 0.5580(5) 0.3698(3) 0.8938(3) 0.0413(8) Uani 1 1 d . .
H10A H 0.6273 0.3385 0.9617 0.050 Uiso 1 1 calc R U
C11 C 0.4659(4) 0.4935(3) 0.8518(3) 0.0335(7) Uani 1 1 d . .
H11A H 0.4718 0.5453 0.8931 0.040 Uiso 1 1 calc R U
C12 C 0.3646(4) 0.5444(3) 0.7509(2) 0.0297(6) Uani 1 1 d . .
C13 C -0.0304(4) 0.6487(3) 0.8353(3) 0.0386(7) Uani 1 1 d . .
C14 C -0.1256(5) 0.6864(3) 0.9236(3) 0.0475(9) Uani 1 1 d . .
H14A H -0.2290 0.6585 0.9659 0.057 Uiso 1 1 calc R U
C15 C -0.0436(5) 0.7704(3) 0.9381(3) 0.0438(8) Uani 1 1 d . .
C16 C 0.1035(4) 0.7845(3) 0.8572(2) 0.0329(7) Uani 1 1 d . .
C17 C 0.2324(4) 0.8547(3) 0.8374(3) 0.0347(7) Uani 1 1 d . .
H17A H 0.2249 0.9064 0.8810 0.042 Uiso 1 1 calc R U
C18 C 0.3717(4) 0.8529(3) 0.7568(3) 0.0325(7) Uani 1 1 d . .
C19 C 0.5168(4) 0.9154(3) 0.7273(3) 0.0392(7) Uani 1 1 d . .
C20 C 0.6166(5) 0.8805(3) 0.6416(3) 0.0432(8) Uani 1 1 d . .
H20A H 0.7227 0.9078 0.6038 0.052 Uiso 1 1 calc R U
C21 C 0.5344(4) 0.7974(3) 0.6196(3) 0.0379(7) Uani 1 1 d . .
C22 C -0.0720(5) 0.5580(3) 0.7915(4) 0.0503(9) Uani 1 1 d . .
H22A H 0.0248 0.4850 0.8084 0.075 Uiso 1 1 calc R U
H22B H -0.0874 0.5993 0.7055 0.075 Uiso 1 1 calc R U
H22C H -0.1807 0.5296 0.8318 0.075 Uiso 1 1 calc R U
C23 C -0.0942(6) 0.8356(5) 1.0233(4) 0.0665(12) Uani 1 1 d . .
H23A H -0.1951 0.8048 1.0742 0.100 Uiso 1 1 calc R U
H23B H -0.1257 0.9269 0.9785 0.100 Uiso 1 1 calc R U
H23C H 0.0053 0.8176 1.0729 0.100 Uiso 1 1 calc R U
C24 C 0.5955(5) 0.7366(4) 0.5341(3) 0.0511(9) Uani 1 1 d . .
H24A H 0.6107 0.6447 0.5762 0.077 Uiso 1 1 calc R U
H24B H 0.7081 0.7594 0.4962 0.077 Uiso 1 1 calc R U
H24C H 0.5082 0.7653 0.4732 0.077 Uiso 1 1 calc R U
C25 C 0.5522(6) 0.9992(3) 0.7830(4) 0.0565(10) Uani 1 1 d . .
H25A H 0.6448 1.0450 0.7361 0.085 Uiso 1 1 calc R U
H25B H 0.5904 0.9477 0.8643 0.085 Uiso 1 1 calc R U
H25C H 0.4444 1.0596 0.7852 0.085 Uiso 1 1 calc R U

loop_
_atom_site_aniso_label
_atom_site_aniso_U_11
_atom_site_aniso_U_22
_atom_site_aniso_U_33
_atom_site_aniso_U_23
_atom_site_aniso_U_13
_atom_site_aniso_U_12
B1 0.0267(16) 0.0258(15) 0.0302(15) -0.0088(12) -0.0040(13) -0.0030(12)
O1 0.094(2) 0.0407(13) 0.0575(15) -0.0266(12) -0.0353(15) 0.0043(14)
N1 0.0311(14) 0.0274(12) 0.0291(12) -0.0098(9) -0.0031(10) -0.0042(10)
N2 0.0311(14) 0.0303(12) 0.0290(12) -0.0074(10) -0.0056(10) -0.0034(10)
C1 0.0276(15) 0.0381(15) 0.0294(14) -0.0093(12) -0.0051(12) -0.0046(12)
C2 0.0347(17) 0.0387(16) 0.0356(16) -0.0052(13) -0.0069(13) -0.0019(13)
C3 0.045(2) 0.057(2) 0.0355(17) -0.0033(15) -0.0143(15) -0.0011(17)
C4 0.052(2) 0.084(3) 0.0298(16) -0.0170(18) -0.0117(16) -0.009(2)
C5 0.059(2) 0.074(3) 0.0436(19) -0.0303(19) -0.0135(18) -0.011(2)
C6 0.051(2) 0.0446(18) 0.0356(16) -0.0159(14) -0.0138(15) -0.0062(15)
C7 0.055(2) 0.0337(16) 0.0373(16) -0.0141(13) -0.0130(15) -0.0017(15)
C8 0.075(3) 0.0341(17) 0.055(2) -0.0231(16) -0.0113(19) 0.0041(17)
C9 0.059(2) 0.0288(16) 0.055(2) -0.0115(15) -0.0054(18) 0.0063(15)
C10 0.0383(18) 0.0342(16) 0.0403(16) -0.0045(13) -0.0096(14) 0.0004(13)
C11 0.0325(16) 0.0315(14) 0.0330(14) -0.0094(12) -0.0044(12) -0.0033(12)
C12 0.0282(15) 0.0283(14) 0.0297(13) -0.0091(11) -0.0023(12) -0.0032(11)
C13 0.0300(16) 0.0405(16) 0.0378(16) -0.0070(13) -0.0037(13) -0.0065(13)
C14 0.0341(18) 0.061(2) 0.0373(17) -0.0104(15) 0.0033(14) -0.0077(16)
C15 0.0401(19) 0.054(2) 0.0324(15) -0.0164(14) -0.0034(14) 0.0015(15)
C16 0.0345(16) 0.0351(15) 0.0254(13) -0.0107(11) -0.0050(12) 0.0011(12)
C17 0.0414(18) 0.0301(14) 0.0304(14) -0.0114(12) -0.0104(13) 0.0024(13)
C18 0.0381(17) 0.0233(13) 0.0323(14) -0.0073(11) -0.0120(13) 0.0006(12)
C19 0.0418(19) 0.0306(15) 0.0461(17) -0.0139(13) -0.0102(15) -0.0060(13)
C20 0.0388(19) 0.0402(17) 0.0497(18) -0.0122(15) -0.0025(15) -0.0154(14)
C21 0.0350(17) 0.0372(16) 0.0371(16) -0.0093(13) -0.0016(13) -0.0082(13)
C22 0.039(2) 0.050(2) 0.063(2) -0.0183(17) -0.0003(17) -0.0188(16)
C23 0.054(2) 0.100(3) 0.054(2) -0.045(2) 0.0092(19) -0.009(2)
C24 0.046(2) 0.067(2) 0.050(2) -0.0325(18) 0.0100(17) -0.0172(18)
C25 0.064(3) 0.044(2) 0.071(3) -0.0268(18) -0.014(2) -0.0146(18)

loop_
_atom_type_symbol
_atom_type_description
_atom_type_scat_dispersion_real
_atom_type_scat_dispersion_imag
_atom_type_scat_source
C C 0.0033 0.0016 'International Tables Vol C Tables 4.2.6.8 and 6.1.1.4'
H H 0.0000 0.0000 'International Tables Vol C Tables 4.2.6.8 and 6.1.1.4'
N N 0.0061 0.0033 'International Tables Vol C Tables 4.2.6.8 and 6.1.1.4'
B B 0.0013 0.0007 'International Tables Vol C Tables 4.2.6.8 and 6.1.1.4'
O O 0.0106 0.0060 'International Tables Vol C Tables 4.2.6.8 and 6.1.1.4'

loop_
_geom_angle_atom_site_label_1
_geom_angle_atom_site_label_2
_geom_angle_atom_site_label_3
_geom_angle
N1 B1 N2 105.2(2)
N1 B1 C12 110.0(2)
N2 B1 C12 110.4(2)
N1 B1 C1 111.7(2)
N2 B1 C1 111.3(2)
C12 B1 C1 108.3(2)
C7 O1 C6 120.7(2)
C21 N1 C18 107.1(2)
C21 N1 B1 127.2(2)
C18 N1 B1 125.5(2)
C13 N2 C16 107.0(3)
C13 N2 B1 127.8(3)
C16 N2 B1 125.1(2)
C6 C1 C2 116.4(3)
C6 C1 B1 121.5(3)
C2 C1 B1 122.1(3)
C3 C2 C1 122.1(3)
C3 C2 H2A 118.9
C1 C2 H2A 118.9
C4 C3 C2 119.6(3)
C4 C3 H3A 120.2
C2 C3 H3A 120.2
C3 C4 C5 120.3(3)
C3 C4 H4A 119.8
C5 C4 H4A 119.8
C4 C5 C6 118.7(4)
C4 C5 H5A 120.7
C6 C5 H5A 120.7
C1 C6 O1 123.5(3)
C1 C6 C5 122.8(3)
O1 C6 C5 113.6(3)
O1 C7 C12 123.4(3)
O1 C7 C8 113.8(3)
C12 C7 C8 122.7(3)
C9 C8 C7 119.3(3)
C9 C8 H8A 120.4
C7 C8 H8A 120.4
C10 C9 C8 120.1(3)
C10 C9 H9A 120.0
C8 C9 H9A 120.0
C9 C10 C11 119.4(3)
C9 C10 H10A 120.3
C11 C10 H10A 120.3
C10 C11 C12 122.3(3)
C10 C11 H11A 118.8
C12 C11 H11A 118.8
C7 C12 C11 116.1(3)
C7 C12 B1 121.5(3)
C11 C12 B1 122.4(3)
N2 C13 C14 109.7(3)
N2 C13 C22 123.9(3)
C14 C13 C22 126.5(3)
C15 C14 C13 108.2(3)
C15 C14 H14A 125.9
C13 C14 H14A 125.9
C14 C15 C16 106.5(3)
C14 C15 C23 128.2(3)
C16 C15 C23 125.3(3)
C17 C16 N2 120.8(3)
C17 C16 C15 130.6(3)
N2 C16 C15 108.6(3)
C16 C17 C18 122.5(3)
C16 C17 H17A 118.8
C18 C17 H17A 118.8
C17 C18 N1 120.7(3)
C17 C18 C19 130.3(3)
N1 C18 C19 109.0(3)
C20 C19 C18 106.2(3)
C20 C19 C25 128.3(3)
C18 C19 C25 125.4(3)
C19 C20 C21 108.1(3)
C19 C20 H20A 125.9
C21 C20 H20A 125.9
N1 C21 C20 109.5(3)
N1 C21 C24 123.7(3)
C20 C21 C24 126.8(3)
C13 C22 H22A 109.5
C13 C22 H22B 109.5
H22A C22 H22B 109.5
C13 C22 H22C 109.5
H22A C22 H22C 109.5
H22B C22 H22C 109.5
C15 C23 H23A 109.5
C15 C23 H23B 109.5
H23A C23 H23B 109.5
C15 C23 H23C 109.5
H23A C23 H23C 109.5
H23B C23 H23C 109.5
C21 C24 H24A 109.5
C21 C24 H24B 109.5
H24A C24 H24B 109.5
C21 C24 H24C 109.5
H24A C24 H24C 109.5
H24B C24 H24C 109.5
C19 C25 H25A 109.5
C19 C25 H25B 109.5
H25A C25 H25B 109.5
C19 C25 H25C 109.5
H25A C25 H25C 109.5
H25B C25 H25C 109.5

loop_
_geom_bond_atom_site_label_1
_geom_bond_atom_site_label_2
_geom_bond_distance
B1 N1 1.581(4)
B1 N2 1.583(4)
B1 C12 1.602(4)
B1 C1 1.606(4)
O1 C7 1.381(4)
O1 C6 1.386(4)
N1 C21 1.350(4)
N1 C18 1.395(4)
N2 C13 1.347(4)
N2 C16 1.402(4)
C1 C6 1.375(4)
C1 C2 1.394(4)
C2 C3 1.387(5)
C2 H2A 0.9500
C3 C4 1.368(6)
C3 H3A 0.9500
C4 C5 1.384(6)
C4 H4A 0.9500
C5 C6 1.395(5)
C5 H5A 0.9500
C7 C12 1.382(4)
C7 C8 1.394(5)
C8 C9 1.381(5)
C8 H8A 0.9500
C9 C10 1.378(5)
C9 H9A 0.9500
C10 C11 1.390(4)
C10 H10A 0.9500
C11 C12 1.400(4)
C11 H11A 0.9500
C13 C14 1.405(5)
C13 C22 1.483(5)
C14 C15 1.368(5)
C14 H14A 0.9500
C15 C16 1.413(5)
C15 C23 1.503(5)
C16 C17 1.377(5)
C17 C18 1.378(4)
C17 H17A 0.9500
C18 C19 1.414(4)
C19 C20 1.374(5)
C19 C25 1.496(5)
C20 C21 1.407(5)
C20 H20A 0.9500
C21 C24 1.477(5)
C22 H22A 0.9800
C22 H22B 0.9800
C22 H22C 0.9800
C23 H23A 0.9800
C23 H23B 0.9800
C23 H23C 0.9800
C24 H24A 0.9800
C24 H24B 0.9800
C24 H24C 0.9800
C25 H25A 0.9800
C25 H25B 0.9800
C25 H25C 0.9800

loop_
_geom_torsion_atom_site_label_1
_geom_torsion_atom_site_label_2
_geom_torsion_atom_site_label_3
_geom_torsion_atom_site_label_4
_geom_torsion
N2 B1 N1 C21 -179.7(3)
C12 B1 N1 C21 61.5(4)
C1 B1 N1 C21 -58.8(4)
N2 B1 N1 C18 5.5(3)
C12 B1 N1 C18 -113.4(3)
C1 B1 N1 C18 126.3(3)
N1 B1 N2 C13 -179.6(3)
C12 B1 N2 C13 -61.0(4)
C1 B1 N2 C13 59.3(4)
N1 B1 N2 C16 -4.6(3)
C12 B1 N2 C16 114.0(3)
C1 B1 N2 C16 -125.7(3)
N1 B1 C1 C6 128.9(3)
N2 B1 C1 C6 -113.8(3)
C12 B1 C1 C6 7.6(4)
N1 B1 C1 C2 -50.8(4)
N2 B1 C1 C2 66.4(4)
C12 B1 C1 C2 -172.1(3)
C6 C1 C2 C3 1.2(5)
B1 C1 C2 C3 -179.0(3)
C1 C2 C3 C4 0.1(6)
C2 C3 C4 C5 -0.5(6)
C3 C4 C5 C6 -0.5(6)
C2 C1 C6 O1 179.2(3)
B1 C1 C6 O1 -0.6(5)
C2 C1 C6 C5 -2.2(5)
B1 C1 C6 C5 178.0(3)
C7 O1 C6 C1 -8.3(6)
C7 O1 C6 C5 173.0(3)
C4 C5 C6 C1 1.9(6)
C4 C5 C6 O1 -179.4(4)
C6 O1 C7 C12 8.7(6)
C6 O1 C7 C8 -172.0(3)
O1 C7 C8 C9 179.8(4)
C12 C7 C8 C9 -0.9(6)
C7 C8 C9 C10 0.0(6)
C8 C9 C10 C11 1.0(6)
C9 C10 C11 C12 -1.1(5)
O1 C7 C12 C11 -180.0(3)
C8 C7 C12 C11 0.8(5)
O1 C7 C12 B1 -0.3(5)
C8 C7 C12 B1 -179.6(3)
C10 C11 C12 C7 0.3(5)
C10 C11 C12 B1 -179.4(3)
N1 B1 C12 C7 -129.6(3)
N2 B1 C12 C7 114.8(3)
C1 B1 C12 C7 -7.2(4)
N1 B1 C12 C11 50.1(4)
N2 B1 C12 C11 -65.5(4)
C1 B1 C12 C11 172.5(3)
C16 N2 C13 C14 -0.2(3)
B1 N2 C13 C14 175.5(3)
C16 N2 C13 C22 -179.9(3)
B1 N2 C13 C22 -4.2(5)
N2 C13 C14 C15 0.0(4)
C22 C13 C14 C15 179.7(3)
C13 C14 C15 C16 0.2(4)
C13 C14 C15 C23 -179.1(4)
C13 N2 C16 C17 178.3(3)
B1 N2 C16 C17 2.5(4)
C13 N2 C16 C15 0.4(3)
B1 N2 C16 C15 -175.5(2)
C14 C15 C16 C17 -178.1(3)
C23 C15 C16 C17 1.2(6)
C14 C15 C16 N2 -0.3(3)
C23 C15 C16 N2 178.9(3)
N2 C16 C17 C18 -0.2(4)
C15 C16 C17 C18 177.3(3)
C16 C17 C18 N1 1.0(4)
C16 C17 C18 C19 -178.2(3)
C21 N1 C18 C17 -180.0(3)
B1 N1 C18 C17 -4.2(4)
C21 N1 C18 C19 -0.6(3)
B1 N1 C18 C19 175.1(2)
C17 C18 C19 C20 179.9(3)
N1 C18 C19 C20 0.6(3)
C17 C18 C19 C25 1.4(5)
N1 C18 C19 C25 -177.9(3)
C18 C19 C20 C21 -0.4(4)
C25 C19 C20 C21 178.1(3)
C18 N1 C21 C20 0.3(3)
B1 N1 C21 C20 -175.3(3)
C18 N1 C21 C24 -179.5(3)
B1 N1 C21 C24 4.8(5)
C19 C20 C21 N1 0.0(4)
C19 C20 C21 C24 179.9(3)
